data_1559999
loop_
_publ_author_name
'Kulichenko, Maksim'
'Fedik, Nikita'
'Monfredini, Anna'
'Mu\~noz-Castro, Alvaro'
'Balestri, Davide'
'Boldyrev, Alexander I.'
'Maestri, Giovanni'

_publ_section_title
;
 "Bottled" spiro-doubly aromatic trinuclear [Pd<sub>2</sub>Ru]<sup>+</sup>
 complexes.
;
_journal_issue 1
_journal_name_full 'Chemical science'
_journal_page_first 477
_journal_page_last 486
_journal_paper_doi 10.1039/d0sc04469e
_journal_volume 12
_journal_year 2020
_chemical_formula_moiety 'C64 H59 P2 Pd2 Ru S3, 2(F3 Sb0.5), 0.5(C H Cl3)'
_chemical_formula_sum 'C64.5 H59.5 Cl1.5 F6 P2 Pd2 Ru S3 Sb'
_chemical_formula_weight 1595.53
_chemical_name_systematic
bis(triphenylphosphine)-tris(phenylthiolate)-bispalladium-ruthenium-hexafluoroantimoniate-dichloromethane
_space_group_crystal_system triclinic
_space_group_IT_number 2
_space_group_name_Hall '-P 1'
_space_group_name_H-M_alt 'P -1'
_atom_sites_solution_hydrogens geom
_atom_sites_solution_primary dual
_audit_creation_date 2020-06-15
_audit_creation_method
;
Olex2 1.2
(compiled 2018.05.29 svn.r3508 for OlexSys, GUI svn.r5506)
;
_audit_update_record
;
2020-07-20 deposited with the CCDC.	2020-10-19 downloaded from the CCDC.
;
_cell_angle_alpha 94.5180(16)
_cell_angle_beta 91.0356(18)
_cell_angle_gamma 101.5240(16)
_cell_formula_units_Z 2
_cell_length_a 11.9921(3)
_cell_length_b 12.28439(18)
_cell_length_c 21.7330(5)
_cell_measurement_reflns_used 32551
_cell_measurement_temperature 100
_cell_measurement_theta_max 32.8820
_cell_measurement_theta_min 1.7060
_cell_volume 3125.45(12)
_computing_cell_refinement 'CrysAlisPro 1.171.38.43 (Rigaku OD, 2015)'
_computing_data_collection 'Elettra XRD1 Data Collection SW'
_computing_data_reduction 'XDS (Kabsch, 2010) -CCP4 (Evans, 2013)'
_computing_molecular_graphics 'Olex2 (Dolomanov et al., 2009)'
_computing_publication_material 'Olex2 (Dolomanov et al., 2009)'
_computing_structure_refinement 'ShelXL (Sheldrick, 2015)'
_computing_structure_solution 'ShelXT (Sheldrick, 2015)'
_diffrn_ambient_temperature 100
_diffrn_detector 'Pilatus 2M'
_diffrn_measured_fraction_theta_full 0.990
_diffrn_measured_fraction_theta_max 0.990
_diffrn_measurement_device synchrotron
_diffrn_measurement_device_type 'Huber 4-circles Kappa Goniometer, Pilatus 2M detector'
_diffrn_measurement_method 'Rotating Crystal'
_diffrn_orient_matrix_type 'CrysAlisPro convention (1999,Acta A55,543-557)'
_diffrn_orient_matrix_UB_11 -0.0477778000
_diffrn_orient_matrix_UB_12 0.0167778000
_diffrn_orient_matrix_UB_13 -0.0120839000
_diffrn_orient_matrix_UB_21 0.0168634000
_diffrn_orient_matrix_UB_22 -0.0123417000
_diffrn_orient_matrix_UB_23 -0.0299851000
_diffrn_orient_matrix_UB_31 -0.0314015000
_diffrn_orient_matrix_UB_32 -0.0545189000
_diffrn_orient_matrix_UB_33 0.0001589000
_diffrn_radiation_monochromator synchrotron
_diffrn_radiation_probe x-ray
_diffrn_radiation_type synchrotron
_diffrn_radiation_wavelength 0.700
_diffrn_reflns_av_R_equivalents 0.0226
_diffrn_reflns_av_unetI/netI 0.0139
_diffrn_reflns_Laue_measured_fraction_full 0.990
_diffrn_reflns_Laue_measured_fraction_max 0.990
_diffrn_reflns_limit_h_max 14
_diffrn_reflns_limit_h_min -14
_diffrn_reflns_limit_k_max 14
_diffrn_reflns_limit_k_min -14
_diffrn_reflns_limit_l_max 26
_diffrn_reflns_limit_l_min -26
_diffrn_reflns_number 76077
_diffrn_reflns_point_group_measured_fraction_full 0.990
_diffrn_reflns_point_group_measured_fraction_max 0.990
_diffrn_reflns_theta_full 24.835
_diffrn_reflns_theta_max 25.264
_diffrn_reflns_theta_min 0.926
_diffrn_source 'Elettra Synchrotron- XRD1 BL'
_diffrn_standards_decay_% 0
_diffrn_standards_interval_count 0
_diffrn_standards_number 0
_exptl_absorpt_coefficient_mu 1.467
_exptl_absorpt_correction_T_max 1.00000
_exptl_absorpt_correction_T_min 0.69180
_exptl_absorpt_correction_type multi-scan
_exptl_absorpt_process_details
;
CrysAlisPro 1.171.38.43 (Rigaku Oxford Diffraction, 2015)
Empirical absorption correction using spherical harmonics,
 implemented in SCALE3 ABSPACK scaling algorithm.
;
_exptl_crystal_colour 'clear brown'
_exptl_crystal_colour_lustre clear
_exptl_crystal_colour_primary brown
_exptl_crystal_density_diffrn 1.695
_exptl_crystal_description 'rect. Prism'
_exptl_crystal_F_000 1582
_exptl_crystal_preparation 'From dichloromethane solution'
_exptl_crystal_recrystallization_method 'n-hexane vapour diffusion into dichloromethane solution'
_exptl_crystal_size_max 0.15
_exptl_crystal_size_mid 0.1
_exptl_crystal_size_min 0.1
_refine_diff_density_max 2.046
_refine_diff_density_min -1.669
_refine_diff_density_rms 0.168
_refine_ls_extinction_method none
_refine_ls_goodness_of_fit_ref 1.011
_refine_ls_hydrogen_treatment constr
_refine_ls_matrix_type full
_refine_ls_number_parameters 773
_refine_ls_number_reflns 11759
_refine_ls_number_restraints 17
_refine_ls_restrained_S_all 1.013
_refine_ls_R_factor_all 0.0541
_refine_ls_R_factor_gt 0.0540
_refine_ls_shift/su_max 0.001
_refine_ls_shift/su_mean 0.000
_refine_ls_structure_factor_coef Fsqd
_refine_ls_weighting_details 'w=1/[\s^2^(Fo^2^)+(0.0770P)^2^+55.3382P] where P=(Fo^2^+2Fc^2^)/3'
_refine_ls_weighting_scheme calc
_refine_ls_wR_factor_gt 0.1658
_refine_ls_wR_factor_ref 0.1659
_reflns_Friedel_coverage 0.000
_reflns_number_gt 11699
_reflns_number_total 11759
_reflns_threshold_expression 'I > 2\s(I)'
_cod_data_source_file d0sc04469e2.cif
_cod_data_source_block am230v-bis_1_
_cod_depositor_comments 'Adding full bibliography for 1559999.cif.'
_cod_original_cell_volume 3125.45(11)
_cod_original_formula_sum 'C64.50 H59.50 Cl1.50 F6 P2 Pd2 Ru S3 Sb'
_cod_database_code 1559999
_shelx_shelxl_version_number 2014/7
_shelx_space_group_comment
;
The symmetry employed for this shelxl refinement is uniquely defined
by the following loop, which should always be used as a source of
symmetry information in preference to the above space-group names.
They are only intended as comments.
;
_shelx_estimated_absorpt_t_max 0.867
_shelx_estimated_absorpt_t_min 0.810
_reflns_odcompleteness_completeness 73.92
_reflns_odcompleteness_iscentric 1
_reflns_odcompleteness_theta 32.73
_olex2_refinement_description
;
1. Fixed Uiso
 At 1.2 times of:
  All C(H) groups
 At 1.5 times of:
  All C(H,H,H) groups
2. Restrained distances
 Sb2-F72
 1.8 with sigma of 0.02
 Sb2-F62
 1.8 with sigma of 0.02
 Sb2-F52
 1.8 with sigma of 0.02
 F62-Sb2
 1.8 with sigma of 0.02
 Sb2-F22
 1.8 with sigma of 0.02
 F52-Sb2
 1.8 with sigma of 0.02
 F42-Sb2
 1.8 with sigma of 0.02
 Sb2-F32
 1.8 with sigma of 0.02
 F11-F3A
 2.6 with sigma of 0.04
 F62-F22
 2.6 with sigma of 0.04
 F52-F22
 2.6 with sigma of 0.04
 F22-F62
 2.6 with sigma of 0.04
 F52-F72
 2.6 with sigma of 0.04
 F62-F52
 2.6 with sigma of 0.04
 F62-F32
 2.6 with sigma of 0.04
 F72-F32
 2.6 with sigma of 0.04
 F32-F62
 2.6 with sigma of 0.04
3. Uiso/Uaniso restraints and constraints
Uanis(C51) = Uanis(C1S)
Uanis(F42) = Uanis(F62) = Uanis(F52) = Uanis(F32) = Uanis(F72) = Uanis(F22)
4. Others
 Sof(F2A)=Sof(F1A)=Sof(F3A)=1-FVAR(1)
 Sof(F11)=Sof(F31)=Sof(F21)=FVAR(1)
 Fixed Sof: Sb2(0.5) F52(0.5) F22(0.5) F32(0.5) F62(0.5) F72(0.5) F42(0.5)
 Cl1S(0.5) Cl3S(0.5) Cl2S(0.5) C1S(0.5) H1S(0.5)
 Fixed X: C1S(0.03852)
 Fixed Y: C1S(0.83004)
 Fixed Z: C1S(0.46616)
5.a Free rotating group:
 Cl3S(Cl2S)
5.b Ternary CH refined with riding coordinates:
 C86(H86), C1S(H1S)
5.c Aromatic/amide H refined with riding coordinates:
 C64(H64), C22(H22), C182(H182), C32(H32), C26(H26), C65(H65), C161(H161),
 C36(H36), C82(H82), C24(H24), C34(H34), C141(H141), C62(H62), C42(H42),
 C81(H81), C142(H142), C181(H181), C172(H172), C151(H151), C52(H52), C63(H63),
 C54(H54), C33(H33), C112(H112), C92(H92), C23(H23), C122(H122), C162(H162),
 C171(H171), C21(H21), C25(H25), C44(H44), C35(H35), C121(H121), C111(H111),
 C102(H102), C55(H55), C56(H56), C91(H91), C61(H61), C152(H152), C66(H66),
 C101(H101), C43(H43), C51(H51), C31(H31), C45(H45), C53(H53), C41(H41)
5.d Idealised Me refined as rotating group:
 C76(H76A,H76B,H76C), C96(H96A,H96B,H96C), C106(H10A,H10B,H10C)
;
_olex2_exptl_crystal_mounting_method '0.3mm Cryoloop'
_olex2_submission_special_instructions 'No special instructions were received'
_oxdiff_exptl_absorpt_empirical_details
;
Empirical correction (ABSPACK) includes:
- Absorption correction using spherical harmonics
- Frame scaling
;
_oxdiff_exptl_absorpt_empirical_full_max 1.672
_oxdiff_exptl_absorpt_empirical_full_min 0.744

loop_
_space_group_symop_operation_xyz
'x, y, z'
'-x, -y, -z'

loop_
_atom_site_label
_atom_site_type_symbol
_atom_site_fract_x
_atom_site_fract_y
_atom_site_fract_z
_atom_site_U_iso_or_equiv
_atom_site_adp_type
_atom_site_occupancy
_atom_site_site_symmetry_order
_atom_site_calc_flag
_atom_site_refinement_flags_posn
_atom_site_refinement_flags_adp
_atom_site_refinement_flags_occupancy
_atom_site_disorder_assembly
_atom_site_disorder_group
Pd2 Pd 0.62828(4) 0.48504(4) 0.21859(2) 0.01277(13) Uani 1 1 d . . . . .
Pd1 Pd 0.67885(4) 0.31544(4) 0.28135(2) 0.01372(13) Uani 1 1 d . . . . .
Ru1 Ru 0.84740(4) 0.44492(4) 0.22027(2) 0.01368(13) Uani 1 1 d . . . . .
S2 S 0.73533(13) 0.45873(13) 0.13416(7) 0.0146(3) Uani 1 1 d . . . . .
S3 S 0.79198(14) 0.25253(13) 0.21013(7) 0.0156(3) Uani 1 1 d . . . . .
S1 S 0.60122(14) 0.46225(14) 0.32247(7) 0.0172(3) Uani 1 1 d . . . . .
P2 P 0.49951(14) 0.58488(14) 0.18714(8) 0.0133(3) Uani 1 1 d . . . . .
P1 P 0.57571(14) 0.15731(14) 0.31652(8) 0.0160(3) Uani 1 1 d . . . . .
C12 C 0.4241(6) 0.6412(6) 0.2504(3) 0.0169(13) Uani 1 1 d . . . . .
C132 C 0.3931(5) 0.5067(5) 0.1311(3) 0.0153(13) Uani 1 1 d . . . . .
C14 C 0.6798(6) 0.3314(6) 0.0882(3) 0.0177(13) Uani 1 1 d . . . . .
C64 C 0.7557(6) 0.2734(6) 0.0598(3) 0.0197(14) Uani 1 1 d . . . . .
H64 H 0.8352 0.2970 0.0684 0.024 Uiso 1 1 calc R . . . .
C22 C 0.4909(6) 0.7068(6) 0.2970(3) 0.0184(13) Uani 1 1 d . . . . .
H22 H 0.5715 0.7180 0.2957 0.022 Uiso 1 1 calc R . . . .
C182 C 0.3184(6) 0.4112(6) 0.1479(3) 0.0207(14) Uani 1 1 d . . . . .
H182 H 0.3177 0.3938 0.1898 0.025 Uiso 1 1 calc R . . . .
C32 C 0.4405(6) 0.7569(6) 0.3461(3) 0.0216(14) Uani 1 1 d . . . . .
H32 H 0.4872 0.8032 0.3776 0.026 Uiso 1 1 calc R . . . .
C26 C 1.0110(6) 0.4551(6) 0.2697(4) 0.0234(15) Uani 1 1 d . . . . .
H26 H 1.0439 0.3954 0.2815 0.028 Uiso 1 1 calc R . . . .
C71 C 0.6500(6) 0.0441(6) 0.3275(3) 0.0191(14) Uani 1 1 d . . . . .
C65 C 0.9135(6) 0.1801(6) 0.3047(4) 0.0231(15) Uani 1 1 d . . . . .
H65 H 0.8713 0.2165 0.3333 0.028 Uiso 1 1 calc R . . . .
C161 C 0.2936(6) -0.0033(6) 0.1721(4) 0.0260(16) Uani 1 1 d . . . . .
H161 H 0.2353 -0.0362 0.1423 0.031 Uiso 1 1 calc R . . . .
C72 C 0.5633(6) 0.7114(5) 0.1517(3) 0.0154(13) Uani 1 1 d . . . . .
C11 C 0.5099(6) 0.1810(6) 0.3896(3) 0.0219(14) Uani 1 1 d . . . . .
C36 C 1.0330(5) 0.4931(6) 0.2103(4) 0.0216(15) Uani 1 1 d . . . . .
H36 H 1.0797 0.4588 0.1833 0.026 Uiso 1 1 calc R . . . .
C82 C 0.5072(6) 0.8000(6) 0.1507(3) 0.0185(13) Uani 1 1 d . . . . .
H82 H 0.4327 0.7926 0.1662 0.022 Uiso 1 1 calc R . . . .
C24 C 0.5635(6) 0.2982(6) 0.0744(3) 0.0208(14) Uani 1 1 d . . . . .
H24 H 0.5112 0.3385 0.0931 0.025 Uiso 1 1 calc R . . . .
C34 C 0.5250(6) 0.2063(6) 0.0335(3) 0.0249(15) Uani 1 1 d . . . . .
H34 H 0.4457 0.1835 0.0242 0.030 Uiso 1 1 calc R . . . .
C141 C 0.4480(6) 0.1467(6) 0.2069(3) 0.0208(14) Uani 1 1 d . . . . .
H141 H 0.4954 0.2165 0.2007 0.025 Uiso 1 1 calc R . . . .
C62 C 0.3064(6) 0.6247(6) 0.2531(3) 0.0208(14) Uani 1 1 d . . . . .
H62 H 0.2598 0.5799 0.2211 0.025 Uiso 1 1 calc R . . . .
C13 C 0.4586(7) 0.4284(7) 0.3433(4) 0.0250(15) Uani 1 1 d . . . . .
C42 C 0.3259(7) 0.7403(6) 0.3492(4) 0.0251(15) Uani 1 1 d . . . . .
H42 H 0.2924 0.7739 0.3831 0.030 Uiso 1 1 calc R . . . .
C81 C 0.6812(7) 0.0158(7) 0.3841(4) 0.0269(16) Uani 1 1 d . . . . .
H81 H 0.6566 0.0505 0.4206 0.032 Uiso 1 1 calc R . . . .
C142 C 0.3930(7) 0.5306(6) 0.0695(3) 0.0246(15) Uani 1 1 d . . . . .
H142 H 0.4413 0.5958 0.0572 0.030 Uiso 1 1 calc R . . . .
C16 C 0.9433(6) 0.5015(6) 0.3114(3) 0.0225(15) Uani 1 1 d . . . . .
C46 C 0.9854(6) 0.5820(6) 0.1912(3) 0.0216(15) Uani 1 1 d . . . . .
C181 C 0.3929(6) -0.0091(6) 0.2678(4) 0.0238(15) Uani 1 1 d . . . . .
H181 H 0.4032 -0.0458 0.3038 0.029 Uiso 1 1 calc R . . . .
C172 C 0.2460(6) 0.3420(6) 0.1047(4) 0.0251(15) Uani 1 1 d . . . . .
H172 H 0.1950 0.2786 0.1172 0.030 Uiso 1 1 calc R . . . .
C151 C 0.3623(6) 0.0969(6) 0.1631(3) 0.0236(15) Uani 1 1 d . . . . .
H151 H 0.3517 0.1329 0.1270 0.028 Uiso 1 1 calc R . . . .
C52 C 0.2563(6) 0.6731(7) 0.3023(4) 0.0260(16) Uani 1 1 d . . . . .
H52 H 0.1758 0.6611 0.3042 0.031 Uiso 1 1 calc R . . . .
C76 C 0.9256(8) 0.4665(7) 0.3763(4) 0.0331(18) Uani 1 1 d . . . . .
H76A H 0.8468 0.4666 0.3875 0.050 Uiso 1 1 calc GR . . . .
H76B H 0.9777 0.5189 0.4052 0.050 Uiso 1 1 calc GR . . . .
H76C H 0.9409 0.3914 0.3783 0.050 Uiso 1 1 calc GR . . . .
C15 C 0.8959(6) 0.1858(6) 0.2418(3) 0.0200(14) Uani 1 1 d . . . . .
C63 C 0.4257(8) 0.4742(7) 0.3995(4) 0.0342(18) Uani 1 1 d . . . . .
H63 H 0.4809 0.5241 0.4255 0.041 Uiso 1 1 calc R . . . .
C131 C 0.4633(6) 0.0936(6) 0.2593(3) 0.0187(13) Uani 1 1 d . . . . .
C54 C 0.7157(7) 0.1820(6) 0.0194(4) 0.0261(16) Uani 1 1 d . . . . .
H54 H 0.7681 0.1424 0.0004 0.031 Uiso 1 1 calc R . . . .
C33 C 0.2627(7) 0.3342(7) 0.3245(4) 0.0282(17) Uani 1 1 d . . . . .
H33 H 0.2060 0.2862 0.2985 0.034 Uiso 1 1 calc R . . . .
C112 C 0.7244(7) 0.8240(6) 0.1049(4) 0.0262(16) Uani 1 1 d . . . . .
H112 H 0.7985 0.8322 0.0889 0.031 Uiso 1 1 calc R . . . .
C92 C 0.5585(6) 0.8988(6) 0.1275(3) 0.0214(14) Uani 1 1 d . . . . .
H92 H 0.5190 0.9585 0.1268 0.026 Uiso 1 1 calc R . . . .
C23 C 0.3732(7) 0.3564(7) 0.3061(4) 0.0275(16) Uani 1 1 d . . . . .
H23 H 0.3922 0.3229 0.2678 0.033 Uiso 1 1 calc R . . . .
C86 C 1.0045(7) 0.6288(7) 0.1294(4) 0.0307(18) Uani 1 1 d . . . . .
H86 H 0.9305 0.6432 0.1135 0.037 Uiso 1 1 calc R . . . .
C122 C 0.6725(6) 0.7229(6) 0.1283(4) 0.0239(15) Uani 1 1 d . . . . .
H122 H 0.7116 0.6629 0.1282 0.029 Uiso 1 1 calc R . . . .
C162 C 0.2474(8) 0.3643(7) 0.0439(4) 0.0338(19) Uani 1 1 d . . . . .
H162 H 0.1982 0.3162 0.0141 0.041 Uiso 1 1 calc R . . . .
C171 C 0.3087(6) -0.0574(6) 0.2246(4) 0.0245(15) Uani 1 1 d . . . . .
H171 H 0.2611 -0.1272 0.2306 0.029 Uiso 1 1 calc R . . . .
C21 C 0.5799(7) 0.2446(7) 0.4369(4) 0.0296(17) Uani 1 1 d . . . . .
H21 H 0.6583 0.2713 0.4301 0.035 Uiso 1 1 calc R . . . .
C25 C 0.9560(7) 0.1323(7) 0.1997(4) 0.0323(18) Uani 1 1 d . . . . .
H25 H 0.9433 0.1352 0.1567 0.039 Uiso 1 1 calc R . . . .
C44 C 0.5997(7) 0.1463(6) 0.0057(3) 0.0267(16) Uani 1 1 d . . . . .
H44 H 0.5724 0.0824 -0.0220 0.032 Uiso 1 1 calc R . . . .
C35 C 1.0354(8) 0.0740(8) 0.2207(6) 0.047(3) Uani 1 1 d . . . . .
H35 H 1.0775 0.0377 0.1920 0.057 Uiso 1 1 calc R . . . .
C121 C 0.6849(7) -0.0111(6) 0.2734(4) 0.0254(15) Uani 1 1 d . . . . .
H121 H 0.6635 0.0069 0.2337 0.030 Uiso 1 1 calc R . . . .
C111 C 0.7490(6) -0.0896(6) 0.2787(4) 0.0272(16) Uani 1 1 d . . . . .
H111 H 0.7707 -0.1274 0.2424 0.033 Uiso 1 1 calc R . . . .
C102 C 0.6674(7) 0.9107(6) 0.1052(3) 0.0247(15) Uani 1 1 d . . . . .
H102 H 0.7030 0.9792 0.0901 0.030 Uiso 1 1 calc R . . . .
C55 C 0.9912(7) 0.1224(7) 0.3259(5) 0.0338(19) Uani 1 1 d . . . . .
H55 H 1.0031 0.1187 0.3689 0.041 Uiso 1 1 calc R . . . .
C56 C 0.9129(6) 0.6287(6) 0.2330(4) 0.0248(15) Uani 1 1 d . . . . .
H56 H 0.8802 0.6886 0.2213 0.030 Uiso 1 1 calc R . . . .
C91 C 0.7478(7) -0.0626(7) 0.3885(4) 0.0326(18) Uani 1 1 d . . . . .
H91 H 0.7698 -0.0806 0.4280 0.039 Uiso 1 1 calc R . . . .
C61 C 0.3957(7) 0.1443(8) 0.4001(4) 0.0332(19) Uani 1 1 d . . . . .
H61 H 0.3471 0.1002 0.3686 0.040 Uiso 1 1 calc R . . . .
C152 C 0.3223(8) 0.4590(7) 0.0260(4) 0.0327(18) Uani 1 1 d . . . . .
H152 H 0.3246 0.4741 -0.0162 0.039 Uiso 1 1 calc R . . . .
C66 C 0.8892(6) 0.5878(6) 0.2911(3) 0.0229(15) Uani 1 1 d . . . . .
H66 H 0.8374 0.6171 0.3170 0.028 Uiso 1 1 calc R . . . .
C101 C 0.7832(7) -0.1158(7) 0.3356(4) 0.0320(18) Uani 1 1 d . . . . .
H101 H 0.8301 -0.1691 0.3387 0.038 Uiso 1 1 calc R . . . .
C43 C 0.2328(8) 0.3802(8) 0.3797(5) 0.037(2) Uani 1 1 d . . . . .
H43 H 0.1558 0.3653 0.3918 0.045 Uiso 1 1 calc R . . . .
C51 C 0.3523(9) 0.1716(9) 0.4563(4) 0.042(2) Uani 1 1 d . . . . .
H51 H 0.2734 0.1476 0.4627 0.051 Uiso 1 1 calc R . . . .
C31 C 0.5364(8) 0.2686(8) 0.4928(4) 0.0367(19) Uani 1 1 d . . . . .
H31 H 0.5851 0.3099 0.5252 0.044 Uiso 1 1 calc R . . . .
C45 C 1.0530(8) 0.0687(7) 0.2827(5) 0.040(2) Uani 1 1 d . . . . .
H45 H 1.1072 0.0287 0.2968 0.048 Uiso 1 1 calc R . . . .
C96 C 1.0899(8) 0.7407(8) 0.1387(4) 0.038(2) Uani 1 1 d . . . . .
H96A H 1.0571 0.7938 0.1651 0.057 Uiso 1 1 calc GR . . . .
H96B H 1.1066 0.7703 0.0986 0.057 Uiso 1 1 calc GR . . . .
H96C H 1.1604 0.7294 0.1584 0.057 Uiso 1 1 calc GR . . . .
C53 C 0.3160(9) 0.4486(8) 0.4177(5) 0.042(2) Uani 1 1 d . . . . .
H53 H 0.2966 0.4780 0.4569 0.051 Uiso 1 1 calc R . . . .
C106 C 1.0484(10) 0.5521(9) 0.0810(4) 0.049(3) Uani 1 1 d . . . . .
H10A H 1.1236 0.5412 0.0945 0.074 Uiso 1 1 calc GR . . . .
H10B H 1.0545 0.5859 0.0415 0.074 Uiso 1 1 calc GR . . . .
H10C H 0.9954 0.4798 0.0759 0.074 Uiso 1 1 calc GR . . . .
C41 C 0.4207(8) 0.2326(8) 0.5027(4) 0.037(2) Uani 1 1 d . . . . .
H41 H 0.3900 0.2503 0.5413 0.045 Uiso 1 1 calc R . . . .
Sb1 Sb 1.0000 0.0000 0.0000 0.02376(17) Uani 1 2 d S T P . .
F11 F 1.1582(7) 0.0440(7) 0.0155(5) 0.042(2) Uani 0.644(12) 1 d D . . A 1
F31 F 0.9830(8) 0.1408(7) 0.0323(6) 0.055(3) Uani 0.644(12) 1 d . . . A 1
F21 F 0.9868(9) -0.0513(9) 0.0784(4) 0.059(3) Uani 0.644(12) 1 d . . . A 1
F2A F 0.9040(16) 0.0281(16) 0.0614(8) 0.058(6) Uani 0.356(12) 1 d . . . A 2
F1A F 1.1243(16) 0.0281(14) 0.0557(9) 0.048(5) Uani 0.356(12) 1 d . . . A 2
F3A F 1.0279(12) 0.1523(11) -0.0173(9) 0.044(5) Uani 0.356(12) 1 d D . . A 2
Sb2 Sb 0.04267(12) 0.80747(13) 0.46637(6) 0.0460(3) Uani 0.5 1 d D . . B 1
F52 F 0.1052(17) 0.6897(14) 0.4379(11) 0.119(3) Uani 0.5 1 d D . . B 1
F22 F 0.0499(18) 0.7615(18) 0.5439(7) 0.119(3) Uani 0.5 1 d D . . B 1
F32 F -0.0157(16) 0.9233(15) 0.5001(11) 0.119(3) Uani 0.5 1 d D . . B 1
F62 F 0.1871(11) 0.8870(15) 0.4781(11) 0.119(3) Uani 0.5 1 d D . . B 1
F72 F -0.1002(15) 0.734(2) 0.4505(13) 0.119(3) Uani 0.5 1 d D . . B 1
F42 F 0.049(2) 0.874(2) 0.3954(10) 0.119(3) Uani 0.5 1 d D . . B 1
Cl1S Cl 0.1457(6) 0.7814(8) 0.5048(3) 0.083(2) Uani 0.5 1 d . . . C 2
Cl3S Cl 0.0661(5) 0.8376(8) 0.3863(3) 0.076(3) Uani 0.5 1 d . . . C 2
Cl2S Cl -0.0957(5) 0.7465(7) 0.4777(3) 0.069(2) Uani 0.5 1 d G . . C 2
C1S C 0.0385 0.8300 0.4662 0.042(2) Uani 0.5 1 d . . . C 2
H1S H 0.0382 0.9072 0.4845 0.051 Uiso 0.5 1 calc R . . C 2

loop_
_atom_site_aniso_label
_atom_site_aniso_U_11
_atom_site_aniso_U_22
_atom_site_aniso_U_33
_atom_site_aniso_U_23
_atom_site_aniso_U_13
_atom_site_aniso_U_12
Pd2 0.0115(2) 0.0120(2) 0.0146(2) 0.00142(17) -0.00059(17) 0.00179(18)
Pd1 0.0131(2) 0.0128(2) 0.0153(2) 0.00217(18) 0.00018(18) 0.00222(18)
Ru1 0.0106(2) 0.0133(3) 0.0163(3) 0.00071(19) -0.00161(19) 0.00073(19)
S2 0.0147(7) 0.0140(7) 0.0145(7) 0.0011(6) -0.0003(6) 0.0017(6)
S3 0.0151(7) 0.0143(7) 0.0174(8) 0.0011(6) 0.0002(6) 0.0029(6)
S1 0.0191(8) 0.0173(8) 0.0155(8) 0.0008(6) 0.0017(6) 0.0047(6)
P2 0.0118(7) 0.0129(8) 0.0146(8) 0.0008(6) -0.0006(6) 0.0013(6)
P1 0.0155(8) 0.0145(8) 0.0181(8) 0.0040(6) -0.0001(6) 0.0020(6)
C12 0.019(3) 0.016(3) 0.016(3) 0.005(2) 0.001(3) 0.004(3)
C132 0.015(3) 0.016(3) 0.014(3) -0.002(2) -0.004(2) 0.003(2)
C14 0.023(3) 0.016(3) 0.013(3) -0.001(2) 0.000(3) 0.003(3)
C64 0.020(3) 0.021(3) 0.016(3) -0.002(3) -0.001(3) 0.003(3)
C22 0.015(3) 0.020(3) 0.019(3) 0.001(3) -0.004(3) 0.001(3)
C182 0.018(3) 0.019(3) 0.024(4) 0.004(3) 0.000(3) 0.001(3)
C32 0.028(4) 0.019(3) 0.018(3) 0.001(3) 0.000(3) 0.007(3)
C26 0.011(3) 0.025(4) 0.032(4) 0.004(3) -0.011(3) -0.002(3)
C71 0.016(3) 0.016(3) 0.026(4) 0.006(3) 0.000(3) 0.003(3)
C65 0.020(3) 0.019(3) 0.029(4) 0.000(3) -0.001(3) 0.001(3)
C161 0.020(4) 0.027(4) 0.032(4) -0.009(3) 0.001(3) 0.013(3)
C72 0.017(3) 0.013(3) 0.016(3) 0.001(2) -0.002(2) 0.003(2)
C11 0.027(4) 0.020(3) 0.020(3) 0.007(3) 0.002(3) 0.005(3)
C36 0.006(3) 0.024(4) 0.032(4) -0.001(3) -0.004(3) 0.000(3)
C82 0.022(3) 0.018(3) 0.016(3) -0.003(3) -0.002(3) 0.006(3)
C24 0.023(4) 0.021(4) 0.018(3) 0.000(3) -0.001(3) 0.005(3)
C34 0.022(4) 0.027(4) 0.023(4) 0.001(3) -0.004(3) 0.001(3)
C141 0.022(3) 0.017(3) 0.023(4) -0.001(3) 0.003(3) 0.004(3)
C62 0.012(3) 0.023(4) 0.025(4) -0.001(3) 0.000(3) 0.000(3)
C13 0.026(4) 0.028(4) 0.024(4) 0.007(3) 0.004(3) 0.009(3)
C42 0.032(4) 0.019(4) 0.024(4) 0.002(3) 0.010(3) 0.006(3)
C81 0.028(4) 0.029(4) 0.024(4) 0.007(3) 0.001(3) 0.005(3)
C142 0.031(4) 0.018(3) 0.023(4) 0.004(3) 0.002(3) 0.001(3)
C16 0.020(3) 0.024(4) 0.020(3) -0.001(3) -0.009(3) -0.002(3)
C46 0.013(3) 0.017(3) 0.030(4) 0.002(3) -0.007(3) -0.009(3)
C181 0.021(3) 0.018(3) 0.034(4) 0.004(3) 0.002(3) 0.007(3)
C172 0.024(4) 0.018(4) 0.032(4) -0.001(3) -0.003(3) 0.002(3)
C151 0.021(4) 0.026(4) 0.023(4) 0.000(3) -0.001(3) 0.007(3)
C52 0.013(3) 0.029(4) 0.033(4) 0.000(3) -0.001(3) -0.002(3)
C76 0.040(5) 0.034(4) 0.020(4) 0.001(3) -0.006(3) -0.003(4)
C15 0.014(3) 0.016(3) 0.031(4) 0.004(3) 0.000(3) 0.004(3)
C63 0.039(5) 0.028(4) 0.033(4) -0.007(3) 0.005(4) 0.004(4)
C131 0.013(3) 0.022(3) 0.022(3) 0.001(3) 0.001(3) 0.006(3)
C54 0.034(4) 0.020(4) 0.026(4) 0.000(3) -0.002(3) 0.010(3)
C33 0.023(4) 0.024(4) 0.037(4) 0.008(3) -0.010(3) -0.001(3)
C112 0.024(4) 0.023(4) 0.032(4) 0.007(3) 0.010(3) 0.003(3)
C92 0.028(4) 0.016(3) 0.020(3) 0.002(3) -0.002(3) 0.005(3)
C23 0.027(4) 0.028(4) 0.029(4) 0.005(3) 0.000(3) 0.006(3)
C86 0.026(4) 0.034(4) 0.028(4) 0.008(3) -0.005(3) -0.007(3)
C122 0.022(4) 0.019(4) 0.030(4) 0.004(3) 0.007(3) 0.002(3)
C162 0.037(5) 0.024(4) 0.035(4) -0.003(3) -0.017(4) -0.003(3)
C171 0.018(3) 0.015(3) 0.038(4) -0.005(3) -0.001(3) 0.000(3)
C21 0.027(4) 0.031(4) 0.027(4) 0.004(3) 0.007(3) -0.003(3)
C25 0.030(4) 0.030(4) 0.038(5) 0.001(3) 0.007(3) 0.010(3)
C44 0.039(4) 0.022(4) 0.018(3) -0.003(3) -0.004(3) 0.004(3)
C35 0.030(5) 0.038(5) 0.077(8) -0.002(5) 0.009(5) 0.018(4)
C121 0.028(4) 0.022(4) 0.025(4) 0.001(3) -0.005(3) 0.002(3)
C111 0.023(4) 0.018(4) 0.038(4) -0.003(3) -0.006(3) 0.001(3)
C102 0.030(4) 0.017(3) 0.025(4) 0.004(3) -0.001(3) -0.001(3)
C55 0.025(4) 0.020(4) 0.054(5) 0.009(4) -0.017(4) -0.001(3)
C56 0.020(3) 0.016(3) 0.035(4) 0.002(3) -0.008(3) -0.002(3)
C91 0.034(4) 0.030(4) 0.035(4) 0.011(3) -0.007(3) 0.006(3)
C61 0.020(4) 0.052(5) 0.026(4) 0.011(4) -0.004(3) 0.001(4)
C152 0.040(5) 0.034(4) 0.020(4) 0.003(3) -0.010(3) -0.001(4)
C66 0.020(3) 0.018(3) 0.028(4) -0.008(3) -0.003(3) 0.000(3)
C101 0.021(4) 0.022(4) 0.053(5) 0.004(4) -0.003(3) 0.005(3)
C43 0.029(4) 0.038(5) 0.049(5) 0.015(4) 0.012(4) 0.011(4)
C51 0.042(5) 0.061(6) 0.030(4) 0.025(4) 0.007(4) 0.017(4)
C31 0.044(5) 0.039(5) 0.026(4) 0.000(4) 0.002(4) 0.006(4)
C45 0.029(4) 0.029(4) 0.066(6) 0.004(4) -0.009(4) 0.014(4)
C96 0.034(5) 0.035(5) 0.039(5) 0.014(4) 0.000(4) -0.009(4)
C53 0.045(5) 0.042(5) 0.039(5) -0.005(4) 0.015(4) 0.007(4)
C106 0.058(6) 0.050(6) 0.028(5) 0.003(4) 0.005(4) -0.016(5)
C41 0.037(5) 0.051(5) 0.026(4) 0.007(4) 0.011(4) 0.011(4)
Sb1 0.0201(3) 0.0241(4) 0.0279(4) 0.0058(3) 0.0066(3) 0.0045(3)
F11 0.026(4) 0.043(5) 0.056(6) 0.002(4) 0.005(4) 0.005(3)
F31 0.045(5) 0.031(5) 0.091(8) -0.016(5) -0.011(5) 0.020(4)
F21 0.055(6) 0.076(7) 0.039(5) 0.021(5) 0.003(4) -0.010(5)
F2A 0.057(11) 0.061(11) 0.054(11) 0.011(8) 0.035(9) 0.001(9)
F1A 0.047(10) 0.048(10) 0.046(11) 0.004(8) -0.028(9) 0.001(8)
F3A 0.033(8) 0.020(7) 0.079(13) 0.015(7) 0.012(8) -0.004(6)
Sb2 0.0445(8) 0.0525(8) 0.0362(7) -0.0146(6) -0.0038(6) 0.0056(6)
F52 0.100(7) 0.116(7) 0.143(9) -0.003(6) 0.034(6) 0.032(6)
F22 0.100(7) 0.116(7) 0.143(9) -0.003(6) 0.034(6) 0.032(6)
F32 0.100(7) 0.116(7) 0.143(9) -0.003(6) 0.034(6) 0.032(6)
F62 0.100(7) 0.116(7) 0.143(9) -0.003(6) 0.034(6) 0.032(6)
F72 0.100(7) 0.116(7) 0.143(9) -0.003(6) 0.034(6) 0.032(6)
F42 0.100(7) 0.116(7) 0.143(9) -0.003(6) 0.034(6) 0.032(6)
Cl1S 0.059(4) 0.158(8) 0.040(3) 0.007(4) -0.015(3) 0.042(4)
Cl3S 0.056(4) 0.144(8) 0.047(3) 0.023(4) 0.008(3) 0.062(4)
Cl2S 0.049(3) 0.077(4) 0.088(5) 0.025(4) 0.020(3) 0.023(3)
C1S 0.042(5) 0.061(6) 0.030(4) 0.025(4) 0.007(4) 0.017(4)

loop_
_atom_type_symbol
_atom_type_description
_atom_type_scat_dispersion_real
_atom_type_scat_dispersion_imag
_atom_type_scat_source
C C 0.0030 0.0020 'International Tables Vol C Tables 4.2.6.8 and 6.1.1.4'
H H 0.0000 0.0000 'International Tables Vol C Tables 4.2.6.8 and 6.1.1.4'
Cl Cl 0.1484 0.1585 'International Tables Vol C Tables 4.2.6.8 and 6.1.1.4'
F F 0.0171 0.0103 'International Tables Vol C Tables 4.2.6.8 and 6.1.1.4'
P P 0.1020 0.0940 'International Tables Vol C Tables 4.2.6.8 and 6.1.1.4'
Pd Pd -1.0250 0.9880 'International Tables Vol C Tables 4.2.6.8 and 6.1.1.4'
Ru Ru -1.2890 0.8130 'International Tables Vol C Tables 4.2.6.8 and 6.1.1.4'
S S 0.1210 0.1210 'International Tables Vol C Tables 4.2.6.8 and 6.1.1.4'
Sb Sb -0.5866 1.5461 'International Tables Vol C Tables 4.2.6.8 and 6.1.1.4'

loop_
_geom_angle_atom_site_label_1
_geom_angle_atom_site_label_2
_geom_angle_atom_site_label_3
_geom_angle
_geom_angle_site_symmetry_1
_geom_angle_site_symmetry_3
_geom_angle_publ_flag
Pd1 Pd2 Ru1 59.754(18) . . ?
S2 Pd2 Pd1 96.90(4) . . ?
S2 Pd2 Ru1 53.56(4) . . ?
S2 Pd2 S1 146.98(6) . . ?
S1 Pd2 Pd1 53.77(4) . . ?
S1 Pd2 Ru1 94.79(5) . . ?
P2 Pd2 Pd1 150.09(5) . . ?
P2 Pd2 Ru1 150.15(5) . . ?
P2 Pd2 S2 105.66(6) . . ?
P2 Pd2 S1 107.23(6) . . ?
Pd2 Pd1 Ru1 60.694(18) . . ?
S3 Pd1 Pd2 97.33(4) . . ?
S3 Pd1 Ru1 54.05(4) . . ?
S3 Pd1 S1 147.85(6) . . ?
S3 Pd1 P1 104.21(6) . . ?
S1 Pd1 Pd2 53.81(4) . . ?
S1 Pd1 Ru1 95.51(5) . . ?
P1 Pd1 Pd2 135.06(5) . . ?
P1 Pd1 Ru1 157.68(5) . . ?
P1 Pd1 S1 106.77(6) . . ?
Pd1 Ru1 Pd2 59.553(17) . . ?
S2 Ru1 Pd2 52.77(4) . . ?
S2 Ru1 Pd1 96.18(4) . . ?
S3 Ru1 Pd2 95.32(4) . . ?
S3 Ru1 Pd1 52.43(4) . . ?
S3 Ru1 S2 90.86(6) . . ?
C26 Ru1 Pd2 149.7(2) . . ?
C26 Ru1 Pd1 108.9(2) . . ?
C26 Ru1 S2 153.5(2) . . ?
C26 Ru1 S3 97.6(2) . . ?
C26 Ru1 C36 37.6(3) . . ?
C26 Ru1 C16 36.4(3) . . ?
C26 Ru1 C46 67.0(3) . . ?
C26 Ru1 C56 78.2(3) . . ?
C26 Ru1 C66 66.6(3) . . ?
C36 Ru1 Pd2 153.4(2) . . ?
C36 Ru1 Pd1 144.6(2) . . ?
C36 Ru1 S2 116.0(2) . . ?
C36 Ru1 S3 109.7(2) . . ?
C36 Ru1 C16 67.1(3) . . ?
C36 Ru1 C46 37.0(3) . . ?
C36 Ru1 C56 66.7(3) . . ?
C36 Ru1 C66 79.6(3) . . ?
C16 Ru1 Pd2 113.3(2) . . ?
C16 Ru1 Pd1 89.39(19) . . ?
C16 Ru1 S2 156.8(2) . . ?
C16 Ru1 S3 110.1(2) . . ?
C46 Ru1 Pd2 116.44(19) . . ?
C46 Ru1 Pd1 165.4(2) . . ?
C46 Ru1 S2 90.70(18) . . ?
C46 Ru1 S3 140.6(2) . . ?
C46 Ru1 C16 79.4(3) . . ?
C56 Ru1 Pd2 88.6(2) . . ?
C56 Ru1 Pd1 129.1(2) . . ?
C56 Ru1 S2 92.8(2) . . ?
C56 Ru1 S3 175.8(2) . . ?
C56 Ru1 C16 66.7(3) . . ?
C56 Ru1 C46 37.3(3) . . ?
C66 Ru1 Pd2 86.42(19) . . ?
C66 Ru1 Pd1 97.9(2) . . ?
C66 Ru1 S2 119.3(2) . . ?
C66 Ru1 S3 141.5(2) . . ?
C66 Ru1 C16 37.6(3) . . ?
C66 Ru1 C46 67.5(3) . . ?
C66 Ru1 C56 37.0(3) . . ?
Pd2 S2 Ru1 73.67(5) . . ?
C14 S2 Pd2 112.8(2) . . ?
C14 S2 Ru1 116.3(2) . . ?
Pd1 S3 Ru1 73.52(5) . . ?
C15 S3 Pd1 113.8(3) . . ?
C15 S3 Ru1 112.3(2) . . ?
Pd1 S1 Pd2 72.42(5) . . ?
C13 S1 Pd2 115.2(3) . . ?
C13 S1 Pd1 116.1(3) . . ?
C12 P2 Pd2 113.6(2) . . ?
C132 P2 Pd2 113.6(2) . . ?
C132 P2 C12 107.5(3) . . ?
C132 P2 C72 105.7(3) . . ?
C72 P2 Pd2 114.0(2) . . ?
C72 P2 C12 101.4(3) . . ?
C71 P1 Pd1 117.2(2) . . ?
C71 P1 C131 102.8(3) . . ?
C11 P1 Pd1 113.7(2) . . ?
C11 P1 C71 104.9(3) . . ?
C11 P1 C131 108.2(3) . . ?
C131 P1 Pd1 109.2(2) . . ?
C22 C12 P2 116.3(5) . . ?
C22 C12 C62 119.3(6) . . ?
C62 C12 P2 124.4(5) . . ?
C182 C132 P2 119.5(5) . . ?
C142 C132 P2 121.4(5) . . ?
C142 C132 C182 118.5(6) . . ?
C64 C14 S2 118.6(5) . . ?
C64 C14 C24 120.0(6) . . ?
C24 C14 S2 120.8(5) . . ?
C54 C64 C14 119.9(7) . . ?
C12 C22 C32 120.3(7) . . ?
C172 C182 C132 121.2(7) . . ?
C42 C32 C22 120.7(7) . . ?
C36 C26 Ru1 71.6(4) . . ?
C16 C26 Ru1 74.3(4) . . ?
C16 C26 C36 122.9(7) . . ?
C81 C71 P1 124.0(6) . . ?
C81 C71 C121 119.0(7) . . ?
C121 C71 P1 116.8(5) . . ?
C55 C65 C15 120.7(8) . . ?
C151 C161 C171 120.5(7) . . ?
C82 C72 P2 120.7(5) . . ?
C82 C72 C122 119.0(6) . . ?
C122 C72 P2 120.1(5) . . ?
C21 C11 P1 116.7(6) . . ?
C61 C11 P1 124.2(6) . . ?
C61 C11 C21 119.0(7) . . ?
C26 C36 Ru1 70.9(4) . . ?
C46 C36 Ru1 73.2(4) . . ?
C46 C36 C26 120.0(7) . . ?
C92 C82 C72 120.9(7) . . ?
C34 C24 C14 119.2(7) . . ?
C24 C34 C44 121.4(7) . . ?
C131 C141 C151 119.6(7) . . ?
C52 C62 C12 120.4(7) . . ?
C63 C13 S1 119.6(6) . . ?
C63 C13 C23 117.1(7) . . ?
C23 C13 S1 123.2(6) . . ?
C32 C42 C52 119.9(7) . . ?
C71 C81 C91 120.4(8) . . ?
C152 C142 C132 120.0(7) . . ?
C26 C16 Ru1 69.3(4) . . ?
C26 C16 C76 123.2(7) . . ?
C26 C16 C66 117.5(7) . . ?
C76 C16 Ru1 133.4(5) . . ?
C66 C16 Ru1 69.4(4) . . ?
C66 C16 C76 119.3(7) . . ?
C36 C46 Ru1 69.7(4) . . ?
C36 C46 C86 124.0(7) . . ?
C36 C46 C56 117.7(7) . . ?
C86 C46 Ru1 130.0(5) . . ?
C56 C46 Ru1 70.6(4) . . ?
C56 C46 C86 118.2(7) . . ?
C171 C181 C131 120.5(7) . . ?
C162 C172 C182 120.3(7) . . ?
C161 C151 C141 120.3(7) . . ?
C62 C52 C42 119.4(7) . . ?
C65 C15 S3 123.8(6) . . ?
C25 C15 S3 116.0(6) . . ?
C25 C15 C65 120.1(7) . . ?
C53 C63 C13 121.3(8) . . ?
C141 C131 P1 119.9(5) . . ?
C141 C131 C181 119.6(7) . . ?
C181 C131 P1 120.5(6) . . ?
C64 C54 C44 121.1(7) . . ?
C23 C33 C43 121.1(8) . . ?
C102 C112 C122 119.9(7) . . ?
C82 C92 C102 120.0(7) . . ?
C33 C23 C13 120.6(8) . . ?
C46 C86 C96 108.4(6) . . ?
C46 C86 C106 114.1(7) . . ?
C106 C86 C96 109.2(7) . . ?
C72 C122 C112 119.8(7) . . ?
C172 C162 C152 119.3(7) . . ?
C181 C171 C161 119.6(7) . . ?
C31 C21 C11 120.4(8) . . ?
C15 C25 C35 119.6(9) . . ?
C34 C44 C54 118.4(7) . . ?
C45 C35 C25 120.3(9) . . ?
C111 C121 C71 119.6(7) . . ?
C121 C111 C101 121.5(8) . . ?
C112 C102 C92 120.4(7) . . ?
C65 C55 C45 118.9(8) . . ?
C46 C56 Ru1 72.1(4) . . ?
C66 C56 Ru1 70.8(4) . . ?
C66 C56 C46 121.5(7) . . ?
C81 C91 C101 120.8(8) . . ?
C51 C61 C11 119.9(8) . . ?
C142 C152 C162 120.6(7) . . ?
C16 C66 Ru1 73.0(4) . . ?
C56 C66 Ru1 72.2(4) . . ?
C56 C66 C16 120.2(7) . . ?
C111 C101 C91 118.7(7) . . ?
C33 C43 C53 119.2(8) . . ?
C41 C51 C61 121.2(9) . . ?
C21 C31 C41 120.2(8) . . ?
C35 C45 C55 120.4(8) . . ?
C63 C53 C43 120.7(8) . . ?
C51 C41 C31 119.2(8) . . ?
F11 Sb1 F11 180.00(15) . 2_755 ?
F31 Sb1 F11 89.1(4) 2_755 2_755 ?
F31 Sb1 F11 90.9(4) 2_755 . ?
F31 Sb1 F11 89.1(4) . . ?
F31 Sb1 F11 90.9(4) . 2_755 ?
F31 Sb1 F31 180.0 . 2_755 ?
F21 Sb1 F11 91.3(5) . 2_755 ?
F21 Sb1 F11 91.3(5) 2_755 . ?
F21 Sb1 F11 88.7(5) . . ?
F21 Sb1 F11 88.7(5) 2_755 2_755 ?
F21 Sb1 F31 89.6(5) . 2_755 ?
F21 Sb1 F31 90.4(5) . . ?
F21 Sb1 F31 89.6(5) 2_755 . ?
F21 Sb1 F31 90.4(5) 2_755 2_755 ?
F21 Sb1 F21 180.0 . 2_755 ?
F2A Sb1 F2A 180.0 . 2_755 ?
F2A Sb1 F1A 88.6(10) 2_755 . ?
F2A Sb1 F1A 91.4(10) . . ?
F2A Sb1 F1A 88.6(10) . 2_755 ?
F2A Sb1 F1A 91.4(10) 2_755 2_755 ?
F2A Sb1 F3A 89.4(8) 2_755 . ?
F2A Sb1 F3A 89.4(8) . 2_755 ?
F2A Sb1 F3A 90.6(8) . . ?
F2A Sb1 F3A 90.6(8) 2_755 2_755 ?
F1A Sb1 F1A 180.0 2_755 . ?
F1A Sb1 F3A 89.1(7) . 2_755 ?
F1A Sb1 F3A 90.9(7) . . ?
F1A Sb1 F3A 90.9(7) 2_755 2_755 ?
F1A Sb1 F3A 89.1(7) 2_755 . ?
F3A Sb1 F3A 180.0 . 2_755 ?
F22 Sb2 F52 88.4(9) . . ?
F32 Sb2 F52 175.9(11) . . ?
F32 Sb2 F22 87.7(10) . . ?
F62 Sb2 F52 87.0(8) . . ?
F62 Sb2 F22 89.4(9) . . ?
F62 Sb2 F32 91.7(8) . . ?
F72 Sb2 F52 94.0(10) . . ?
F72 Sb2 F22 94.3(12) . . ?
F72 Sb2 F32 87.6(9) . . ?
F72 Sb2 F62 176.2(13) . . ?
F72 Sb2 F42 93.3(14) . . ?
F42 Sb2 F52 96.7(11) . . ?
F42 Sb2 F22 170.5(12) . . ?
F42 Sb2 F32 86.9(11) . . ?
F42 Sb2 F62 83.0(12) . . ?
Cl1S C1S Cl3S 111.2(3) . . ?
Cl1S C1S Cl2S 110.5(4) . . ?
Cl2S C1S Cl3S 111.7(3) . . ?

loop_
_geom_bond_atom_site_label_1
_geom_bond_atom_site_label_2
_geom_bond_distance
_geom_bond_site_symmetry_2
_geom_bond_publ_flag
Pd2 Pd1 2.7372(7) . ?
Pd2 Ru1 2.7687(7) . ?
Pd2 S2 2.2971(16) . ?
Pd2 S1 2.3174(17) . ?
Pd2 P2 2.2818(17) . ?
Pd1 Ru1 2.7428(7) . ?
Pd1 S3 2.2672(17) . ?
Pd1 S1 2.3161(17) . ?
Pd1 P1 2.2794(17) . ?
Ru1 S2 2.3210(16) . ?
Ru1 S3 2.3154(17) . ?
Ru1 C26 2.196(7) . ?
Ru1 C36 2.205(7) . ?
Ru1 C16 2.260(7) . ?
Ru1 C46 2.251(7) . ?
Ru1 C56 2.231(7) . ?
Ru1 C66 2.212(7) . ?
S2 C14 1.790(7) . ?
S3 C15 1.779(7) . ?
S1 C13 1.755(8) . ?
P2 C12 1.825(7) . ?
P2 C132 1.817(7) . ?
P2 C72 1.825(7) . ?
P1 C71 1.823(7) . ?
P1 C11 1.815(7) . ?
P1 C131 1.827(7) . ?
C12 C22 1.378(10) . ?
C12 C62 1.389(10) . ?
C132 C182 1.404(10) . ?
C132 C142 1.394(10) . ?
C14 C64 1.388(10) . ?
C14 C24 1.393(10) . ?
C64 C54 1.369(10) . ?
C22 C32 1.397(10) . ?
C182 C172 1.382(10) . ?
C32 C42 1.352(11) . ?
C26 C36 1.418(11) . ?
C26 C16 1.391(11) . ?
C71 C81 1.370(10) . ?
C71 C121 1.423(11) . ?
C65 C15 1.387(11) . ?
C65 C55 1.372(11) . ?
C161 C151 1.367(11) . ?
C161 C171 1.392(12) . ?
C72 C82 1.390(9) . ?
C72 C122 1.399(10) . ?
C11 C21 1.397(11) . ?
C11 C61 1.383(11) . ?
C36 C46 1.416(10) . ?
C82 C92 1.384(10) . ?
C24 C34 1.377(10) . ?
C34 C44 1.387(11) . ?
C141 C151 1.400(10) . ?
C141 C131 1.383(10) . ?
C62 C52 1.386(11) . ?
C13 C63 1.400(11) . ?
C13 C23 1.408(11) . ?
C42 C52 1.407(11) . ?
C81 C91 1.375(12) . ?
C142 C152 1.388(11) . ?
C16 C76 1.514(10) . ?
C16 C66 1.441(11) . ?
C46 C86 1.505(11) . ?
C46 C56 1.434(11) . ?
C181 C131 1.398(10) . ?
C181 C171 1.376(11) . ?
C172 C162 1.370(12) . ?
C15 C25 1.382(11) . ?
C63 C53 1.364(13) . ?
C54 C44 1.392(12) . ?
C33 C23 1.372(11) . ?
C33 C43 1.372(13) . ?
C112 C122 1.411(10) . ?
C112 C102 1.375(11) . ?
C92 C102 1.385(11) . ?
C86 C96 1.538(11) . ?
C86 C106 1.529(14) . ?
C162 C152 1.406(12) . ?
C21 C31 1.366(12) . ?
C25 C35 1.391(13) . ?
C35 C45 1.369(16) . ?
C121 C111 1.359(11) . ?
C111 C101 1.377(12) . ?
C55 C45 1.409(14) . ?
C56 C66 1.409(11) . ?
C91 C101 1.393(13) . ?
C61 C51 1.380(13) . ?
C43 C53 1.381(14) . ?
C51 C41 1.363(14) . ?
C31 C41 1.396(13) . ?
Sb1 F11 1.883(8) . ?
Sb1 F11 1.883(8) 2_755 ?
Sb1 F31 1.865(8) . ?
Sb1 F31 1.865(8) 2_755 ?
Sb1 F21 1.861(9) . ?
Sb1 F21 1.861(9) 2_755 ?
Sb1 F2A 1.835(16) . ?
Sb1 F2A 1.835(16) 2_755 ?
Sb1 F1A 1.862(14) 2_755 ?
Sb1 F1A 1.862(14) . ?
Sb1 F3A 1.902(13) 2_755 ?
Sb1 F3A 1.902(13) . ?
Sb2 F52 1.830(12) . ?
Sb2 F22 1.824(15) . ?
Sb2 F32 1.818(14) . ?
Sb2 F62 1.813(12) . ?
Sb2 F72 1.783(16) . ?
Sb2 F42 1.799(17) . ?
Cl1S C1S 1.750(6) . ?
Cl3S C1S 1.778(5) . ?
Cl2S C1S 1.761(6) . ?
